data_4075574
loop_
_publ_author_name
'Wang, Jian-Qiang'
'Herberhold, Max'
'Jin, Guo-Xin'

_publ_section_title
;
 Formation of Cup-Shaped Metallic Clusters via B&#x2212;H Activation at
 the B(3)/B(6) Site of anortho-Carborane-1,2-dichalcogenolato Ligand
;
_journal_issue 14
_journal_name_full Organometallics
_journal_page_first 3508
_journal_paper_doi 10.1021/om060381a
_journal_volume 25
_journal_year 2006
_chemical_formula_sum 'C33 H51 B9 Ir2 O Se2'
_chemical_formula_weight 1103.35
_chemical_name_systematic
; 
 ? 
;
_space_group_IT_number 14
_symmetry_cell_setting monoclinic
_symmetry_space_group_name_Hall '-P 2yn'
_symmetry_space_group_name_H-M 'P 1 21/n 1'
_atom_sites_solution_hydrogens geom
_atom_sites_solution_primary direct
_atom_sites_solution_secondary difmap
_audit_creation_method SHELXL-97
_cell_angle_alpha 90.00
_cell_angle_beta 91.302(10)
_cell_angle_gamma 90.00
_cell_formula_units_Z 4
_cell_length_a 12.388(8)
_cell_length_b 17.128(10)
_cell_length_c 19.889(12)
_cell_measurement_reflns_used 997
_cell_measurement_temperature 293(2)
_cell_measurement_theta_max 20.009
_cell_measurement_theta_min 2.256
_cell_volume 4219(4)
_computing_cell_refinement 'Bruker SMART'
_computing_data_collection 'Bruker SMART'
_computing_data_reduction 'Bruker SHELXTL'
_computing_molecular_graphics 'Bruker SHELXTL'
_computing_publication_material 'Bruker SHELXTL'
_computing_structure_refinement 'SHELXL-97 (Sheldrick, 1997)'
_computing_structure_solution 'SHELXS-97 (Sheldrick, 1990)'
_diffrn_ambient_temperature 293(2)
_diffrn_measured_fraction_theta_full 0.997
_diffrn_measured_fraction_theta_max 0.997
_diffrn_measurement_device_type 'CCD area detector'
_diffrn_measurement_method 'phi and omega scans'
_diffrn_radiation_monochromator graphite
_diffrn_radiation_source 'fine-focus sealed tube'
_diffrn_radiation_type MoK\a
_diffrn_radiation_wavelength 0.71073
_diffrn_reflns_av_R_equivalents 0.0770
_diffrn_reflns_av_sigmaI/netI 0.1172
_diffrn_reflns_limit_h_max 14
_diffrn_reflns_limit_h_min -15
_diffrn_reflns_limit_k_max 21
_diffrn_reflns_limit_k_min -18
_diffrn_reflns_limit_l_max 24
_diffrn_reflns_limit_l_min -22
_diffrn_reflns_number 19099
_diffrn_reflns_theta_full 26.01
_diffrn_reflns_theta_max 26.01
_diffrn_reflns_theta_min 1.57
_exptl_absorpt_coefficient_mu 8.051
_exptl_absorpt_correction_T_max 0.3780
_exptl_absorpt_correction_T_min 0.2381
_exptl_absorpt_correction_type multi-scan
_exptl_absorpt_process_details sadabs
_exptl_crystal_colour red
_exptl_crystal_density_diffrn 1.737
_exptl_crystal_density_method 'not measured'
_exptl_crystal_description block
_exptl_crystal_F_000 2096
_exptl_crystal_size_max 0.25
_exptl_crystal_size_mid 0.15
_exptl_crystal_size_min 0.15
_refine_diff_density_max 1.401
_refine_diff_density_min -0.719
_refine_diff_density_rms 0.174
_refine_ls_extinction_method none
_refine_ls_goodness_of_fit_ref 0.961
_refine_ls_hydrogen_treatment mixed
_refine_ls_matrix_type full
_refine_ls_number_parameters 382
_refine_ls_number_reflns 8286
_refine_ls_number_restraints 38
_refine_ls_restrained_S_all 0.961
_refine_ls_R_factor_all 0.1293
_refine_ls_R_factor_gt 0.0555
_refine_ls_shift/su_max 0.001
_refine_ls_shift/su_mean 0.000
_refine_ls_structure_factor_coef Fsqd
_refine_ls_weighting_details 'calc w=1/[\s^2^(Fo^2^)+(0.0723P)^2^+0.0000P] where P=(Fo^2^+2Fc^2^)/3'
_refine_ls_weighting_scheme calc
_refine_ls_wR_factor_gt 0.1270
_refine_ls_wR_factor_ref 0.1555
_reflns_number_gt 4358
_reflns_number_total 8286
_reflns_threshold_expression >2sigma(I)
_cod_data_source_file om060381asi20060503_041418.cif
_cod_data_source_block f40901a
_cod_depositor_comments
;
The following automatic conversions were performed:

'_symmetry_cell_setting' value 'Monoclinic' changed to 'monoclinic'
according to /home/saulius/struct/CIF-dictionaries/cif_core.dic
dictionary named 'cif_core.dic' version 2.4.1 from 2010-06-29.

Automatic conversion script
Id: cif_fix_values 1715 2011-07-08 13:25:40Z adriana 
;
_cod_original_sg_symbol_H-M 'P2(1)/n  '
_cod_database_code 4075574

loop_
_symmetry_equiv_pos_as_xyz
'x, y, z'
'-x+1/2, y+1/2, -z+1/2'
'-x, -y, -z'
'x-1/2, -y-1/2, z-1/2'

loop_
_atom_site_label
_atom_site_type_symbol
_atom_site_fract_x
_atom_site_fract_y
_atom_site_fract_z
_atom_site_U_iso_or_equiv
_atom_site_adp_type
_atom_site_occupancy
_atom_site_symmetry_multiplicity
_atom_site_calc_flag
_atom_site_refinement_flags
Ir1 Ir 0.04037(4) 0.35951(3) 0.14627(3) 0.05400(18) Uani 1 1 d .
Ir2 Ir 0.14228(4) 0.23721(3) 0.07827(2) 0.05198(18) Uani 1 1 d .
Se1 Se 0.10519(10) 0.23494(8) 0.19782(6) 0.0517(3) Uani 1 1 d .
Se2 Se -0.04938(11) 0.26605(8) 0.06699(6) 0.0575(4) Uani 1 1 d .
B4 B -0.0448(15) 0.0979(10) 0.2331(9) 0.069(5) Uani 1 1 d .
H4 H 0.0305 0.0642 0.2387 0.082 Uiso 1 1 calc R
B5 B -0.1075(12) 0.1808(9) 0.2735(8) 0.057(4) Uani 1 1 d .
H5 H -0.0819 0.1999 0.3241 0.068 Uiso 1 1 calc R
B6 B -0.1449(13) 0.2520(9) 0.2080(8) 0.059(4) Uani 1 1 d .
B7 B -0.1832(14) 0.1279(10) 0.1146(9) 0.072(5) Uani 1 1 d .
H7 H -0.1732 0.1077 0.0626 0.087 Uiso 1 1 calc R
B8 B -0.1576(18) 0.0515(12) 0.1802(10) 0.084(6) Uani 1 1 d .
H8 H -0.1425 -0.0077 0.1612 0.101 Uiso 1 1 calc R
B9 B -0.1816(16) 0.0970(12) 0.2584(10) 0.087(6) Uani 1 1 d .
H9 H -0.2044 0.0600 0.3010 0.105 Uiso 1 1 calc R
B10 B -0.2401(13) 0.1915(11) 0.2446(8) 0.071(5) Uani 1 1 d .
H10 H -0.3017 0.2158 0.2776 0.085 Uiso 1 1 calc R
B11 B -0.2428(14) 0.2099(11) 0.1550(9) 0.074(5) Uani 1 1 d .
H11 H -0.3044 0.2467 0.1300 0.089 Uiso 1 1 calc R
B12 B -0.2688(15) 0.1125(11) 0.1865(9) 0.082(6) Uani 1 1 d .
H12 H -0.3496 0.0861 0.1815 0.098 Uiso 1 1 calc R
O1 O -0.1155(7) 0.3287(6) 0.2128(5) 0.068(3) Uani 1 1 d .
C1 C -0.0354(10) 0.1843(7) 0.1991(6) 0.055(3) Uani 1 1 d .
C2 C -0.1121(10) 0.1997(8) 0.1347(6) 0.054(3) Uani 1 1 d .
C3 C -0.1864(16) 0.3808(11) 0.2442(13) 0.160(11) Uani 1 1 d .
H3A H -0.2574 0.3584 0.2449 0.240 Uiso 1 1 calc R
H3B H -0.1890 0.4291 0.2196 0.240 Uiso 1 1 calc R
H3C H -0.1613 0.3906 0.2894 0.240 Uiso 1 1 calc R
C4 C 0.1856(12) 0.4143(8) 0.1814(7) 0.069(4) Uani 1 1 d .
H4A H 0.2350 0.3786 0.2051 0.083 Uiso 1 1 calc R
C5 C 0.0999(12) 0.4402(9) 0.2212(8) 0.073(4) Uani 1 1 d .
H5A H 0.1011 0.4200 0.2673 0.088 Uiso 1 1 calc R
C6 C 0.0501(17) 0.5187(11) 0.2128(12) 0.124(7) Uani 1 1 d .
H6A H 0.1078 0.5566 0.2085 0.149 Uiso 1 1 calc R
H6B H 0.0124 0.5311 0.2537 0.149 Uiso 1 1 calc R
C7 C -0.0285(17) 0.5295(10) 0.1536(10) 0.113(7) Uani 1 1 d .
H7A H -0.1006 0.5358 0.1708 0.135 Uiso 1 1 calc R
H7B H -0.0101 0.5772 0.1303 0.135 Uiso 1 1 calc R
C8 C -0.0299(12) 0.4652(8) 0.1053(8) 0.074(4) Uani 1 1 d .
H8A H -0.1003 0.4572 0.0828 0.089 Uiso 1 1 calc R
C9 C 0.0585(13) 0.4418(9) 0.0662(8) 0.082(5) Uani 1 1 d .
H9A H 0.0395 0.4221 0.0212 0.098 Uiso 1 1 calc R
C10 C 0.1657(13) 0.4897(10) 0.0711(9) 0.091(5) Uani 1 1 d .
H10A H 0.2035 0.4844 0.0292 0.109 Uiso 1 1 calc R
H10B H 0.1481 0.5445 0.0767 0.109 Uiso 1 1 calc R
C11 C 0.2409(14) 0.4645(11) 0.1288(9) 0.105(6) Uani 1 1 d .
H11A H 0.2704 0.5107 0.1507 0.127 Uiso 1 1 calc R
H11B H 0.3006 0.4353 0.1106 0.127 Uiso 1 1 calc R
C12 C 0.3144(11) 0.2325(11) 0.0536(7) 0.075(5) Uani 1 1 d .
C13 C 0.2566(12) 0.2589(9) -0.0038(7) 0.066(4) Uani 1 1 d .
C14 C 0.1803(13) 0.2013(11) -0.0240(7) 0.082(5) Uani 1 1 d .
C15 C 0.1927(12) 0.1370(9) 0.0219(8) 0.076(5) Uani 1 1 d .
C16 C 0.2749(13) 0.1581(9) 0.0696(7) 0.071(4) Uani 1 1 d .
C17 C 0.4071(15) 0.2722(15) 0.0850(10) 0.150(10) Uani 1 1 d .
H17A H 0.4055 0.2654 0.1329 0.225 Uiso 1 1 calc R
H17B H 0.4039 0.3269 0.0744 0.225 Uiso 1 1 calc R
H17C H 0.4726 0.2505 0.0683 0.225 Uiso 1 1 calc R
C18 C 0.2713(17) 0.3333(11) -0.0400(9) 0.128(8) Uani 1 1 d .
H18A H 0.2817 0.3748 -0.0081 0.191 Uiso 1 1 calc R
H18B H 0.2083 0.3439 -0.0675 0.191 Uiso 1 1 calc R
H18C H 0.3333 0.3295 -0.0679 0.191 Uiso 1 1 calc R
C19 C 0.1106(17) 0.2017(14) -0.0834(7) 0.135(8) Uani 1 1 d .
H19A H 0.0859 0.2539 -0.0921 0.203 Uiso 1 1 calc R
H19B H 0.0497 0.1683 -0.0762 0.203 Uiso 1 1 calc R
H19C H 0.1499 0.1830 -0.1212 0.203 Uiso 1 1 calc R
C20 C 0.1315(18) 0.0615(11) 0.0170(11) 0.151(10) Uani 1 1 d .
H20A H 0.1650 0.0280 -0.0151 0.226 Uiso 1 1 calc R
H20B H 0.0583 0.0718 0.0028 0.226 Uiso 1 1 calc R
H20C H 0.1320 0.0365 0.0602 0.226 Uiso 1 1 calc R
C21 C 0.3213(18) 0.1083(14) 0.1247(9) 0.154(10) Uani 1 1 d .
H21A H 0.3454 0.0596 0.1063 0.231 Uiso 1 1 calc R
H21B H 0.2671 0.0984 0.1574 0.231 Uiso 1 1 calc R
H21C H 0.3813 0.1347 0.1459 0.231 Uiso 1 1 calc R
C22 C 0.3675(17) 0.2487(11) 0.3148(10) 0.135(8) Uiso 1 1 d D
H22 H 0.3643 0.1946 0.3120 0.162 Uiso 1 1 calc R
C23 C 0.2999(16) 0.2848(13) 0.3580(10) 0.197(12) Uiso 1 1 d D
H23 H 0.2508 0.2578 0.3840 0.236 Uiso 1 1 calc R
C24 C 0.3107(16) 0.3646(12) 0.3597(9) 0.152(9) Uiso 1 1 d D
H24 H 0.2675 0.3931 0.3884 0.182 Uiso 1 1 calc R
C25 C 0.3817(16) 0.4034(10) 0.3212(10) 0.138(8) Uiso 1 1 d D
H25 H 0.3854 0.4575 0.3244 0.166 Uiso 1 1 calc R
C26 C 0.4481(17) 0.3658(13) 0.2778(11) 0.169(10) Uiso 1 1 d D
H26 H 0.4966 0.3927 0.2513 0.203 Uiso 1 1 calc R
C27 C 0.4389(19) 0.2860(13) 0.2757(12) 0.180(11) Uiso 1 1 d D
H27 H 0.4822 0.2573 0.2471 0.216 Uiso 1 1 calc R
C28 C 0.5577(17) 0.0646(11) 1.0131(13) 0.154(9) Uiso 1 1 d D
H28 H 0.5985 0.1087 1.0235 0.185 Uiso 1 1 calc R
C29 C 0.482(2) 0.0687(11) 0.9626(12) 0.251(16) Uiso 1 1 d D
H29 H 0.4698 0.1139 0.9377 0.301 Uiso 1 1 calc R
C30 C 0.4242(15) 0.0021(17) 0.9511(9) 0.181(11) Uiso 1 1 d D
H30 H 0.3706 0.0021 0.9176 0.217 Uiso 1 1 calc R
C31 C 0.5036(19) 0.4682(13) 0.9403(8) 0.155(9) Uiso 1 1 d D
H31 H 0.5072 0.4449 0.8982 0.186 Uiso 1 1 calc R
C32 C 0.4355(16) 0.5296(15) 0.9468(11) 0.182(11) Uiso 1 1 d D
H32 H 0.3934 0.5483 0.9110 0.218 Uiso 1 1 calc R
C33 C 0.4332(17) 0.5619(10) 1.0095(15) 0.237(15) Uiso 1 1 d D
H33 H 0.3885 0.6043 1.0178 0.285 Uiso 1 1 calc R
H1 H -0.07(2) 0.052(15) 0.179(12) 0.22(12) Uiso 1 1 d .

loop_
_atom_site_aniso_label
_atom_site_aniso_U_11
_atom_site_aniso_U_22
_atom_site_aniso_U_33
_atom_site_aniso_U_23
_atom_site_aniso_U_13
_atom_site_aniso_U_12
Ir1 0.0528(3) 0.0556(3) 0.0540(3) -0.0006(3) 0.0094(2) -0.0070(3)
Ir2 0.0473(3) 0.0660(4) 0.0432(3) -0.0053(3) 0.0136(2) -0.0105(3)
Se1 0.0490(8) 0.0628(8) 0.0435(7) -0.0014(6) 0.0084(6) -0.0056(6)
Se2 0.0515(8) 0.0772(10) 0.0440(7) 0.0014(7) 0.0054(6) -0.0111(7)
B4 0.073(12) 0.063(11) 0.072(11) 0.004(10) 0.029(9) -0.013(9)
B5 0.059(10) 0.063(10) 0.049(9) -0.011(8) 0.028(7) -0.013(8)
B6 0.070(11) 0.049(10) 0.060(10) -0.019(8) 0.026(8) -0.013(8)
B7 0.071(12) 0.075(13) 0.072(11) -0.019(10) 0.031(9) -0.018(9)
B8 0.090(15) 0.066(12) 0.098(15) -0.013(11) 0.022(12) -0.017(11)
B9 0.101(16) 0.076(13) 0.085(14) 0.004(11) 0.043(12) -0.018(11)
B10 0.056(10) 0.098(14) 0.060(10) 0.002(10) 0.030(8) -0.004(9)
B11 0.063(11) 0.096(14) 0.065(11) -0.002(10) 0.014(9) -0.022(10)
B12 0.075(13) 0.085(13) 0.087(13) -0.011(11) 0.033(10) -0.033(10)
O1 0.065(6) 0.071(7) 0.069(6) -0.013(5) 0.026(5) -0.001(5)
C1 0.056(8) 0.055(9) 0.056(8) -0.008(7) 0.024(7) -0.016(6)
C2 0.057(8) 0.056(8) 0.051(8) -0.008(7) 0.020(6) -0.002(7)
C3 0.123(17) 0.101(16) 0.26(3) -0.055(17) 0.114(19) 0.009(13)
C4 0.059(9) 0.057(9) 0.091(11) -0.010(8) -0.005(8) -0.019(7)
C5 0.071(10) 0.071(11) 0.078(11) -0.012(9) -0.002(8) -0.005(8)
C6 0.119(17) 0.082(15) 0.17(2) -0.021(15) 0.040(16) -0.010(13)
C7 0.128(18) 0.062(12) 0.150(19) 0.015(13) 0.031(15) 0.024(12)
C8 0.068(10) 0.049(9) 0.106(12) 0.015(9) 0.009(9) 0.007(8)
C9 0.102(13) 0.062(10) 0.082(11) 0.019(9) 0.019(10) -0.012(9)
C10 0.083(12) 0.076(12) 0.115(15) -0.006(11) 0.030(11) -0.015(9)
C11 0.086(13) 0.107(15) 0.123(15) 0.017(12) 0.003(11) -0.061(11)
C12 0.041(8) 0.126(15) 0.059(10) -0.015(10) 0.019(7) -0.025(9)
C13 0.072(10) 0.087(11) 0.039(8) -0.001(8) 0.033(7) -0.018(9)
C14 0.089(12) 0.109(14) 0.050(10) -0.013(10) 0.028(9) -0.001(11)
C15 0.074(11) 0.075(11) 0.079(11) -0.041(10) 0.032(9) -0.013(9)
C16 0.083(11) 0.072(11) 0.060(10) -0.004(8) 0.021(8) 0.001(9)
C17 0.086(15) 0.24(3) 0.122(17) -0.053(18) 0.037(13) -0.051(16)
C18 0.16(2) 0.128(17) 0.095(14) 0.023(13) 0.073(14) -0.020(14)
C19 0.17(2) 0.20(2) 0.043(10) -0.022(13) -0.018(11) 0.000(18)
C20 0.16(2) 0.115(17) 0.18(2) -0.080(16) 0.079(17) -0.047(15)
C21 0.19(2) 0.18(2) 0.096(15) 0.046(16) 0.064(15) 0.097(19)

loop_
_atom_type_symbol
_atom_type_description
_atom_type_scat_dispersion_real
_atom_type_scat_dispersion_imag
_atom_type_scat_source
C C 0.0033 0.0016 'International Tables Vol C Tables 4.2.6.8 and 6.1.1.4'
H H 0.0000 0.0000 'International Tables Vol C Tables 4.2.6.8 and 6.1.1.4'
B B 0.0013 0.0007 'International Tables Vol C Tables 4.2.6.8 and 6.1.1.4'
O O 0.0106 0.0060 'International Tables Vol C Tables 4.2.6.8 and 6.1.1.4'
Se Se -0.0929 2.2259 'International Tables Vol C Tables 4.2.6.8 and 6.1.1.4'
Ir Ir -1.4442 7.9887 'International Tables Vol C Tables 4.2.6.8 and 6.1.1.4'

loop_
_geom_angle_atom_site_label_1
_geom_angle_atom_site_label_2
_geom_angle_atom_site_label_3
_geom_angle
_geom_angle_site_symmetry_1
_geom_angle_site_symmetry_3
C4 Ir1 C9 81.5(6) . .
C4 Ir1 C5 38.4(5) . .
C9 Ir1 C5 93.0(6) . .
C4 Ir1 C8 94.8(6) . .
C9 Ir1 C8 38.4(5) . .
C5 Ir1 C8 81.5(6) . .
C4 Ir1 O1 126.4(5) . .
C9 Ir1 O1 130.3(5) . .
C5 Ir1 O1 91.5(5) . .
C8 Ir1 O1 94.0(5) . .
C4 Ir1 Se2 148.3(4) . .
C9 Ir1 Se2 90.3(4) . .
C5 Ir1 Se2 173.1(4) . .
C8 Ir1 Se2 97.4(4) . .
O1 Ir1 Se2 81.7(2) . .
C4 Ir1 Se1 88.9(4) . .
C9 Ir1 Se1 146.2(5) . .
C5 Ir1 Se1 99.4(4) . .
C8 Ir1 Se1 174.8(4) . .
O1 Ir1 Se1 80.9(2) . .
Se2 Ir1 Se1 81.10(6) . .
C4 Ir1 Ir2 95.8(4) . .
C9 Ir1 Ir2 94.4(5) . .
C5 Ir1 Ir2 131.5(4) . .
C8 Ir1 Ir2 128.7(4) . .
O1 Ir1 Ir2 118.2(2) . .
Se2 Ir1 Ir2 54.20(5) . .
Se1 Ir1 Ir2 54.23(5) . .
C16 Ir2 C15 38.7(6) . .
C16 Ir2 C14 64.2(6) . .
C15 Ir2 C14 38.7(6) . .
C16 Ir2 C12 37.7(5) . .
C15 Ir2 C12 63.9(6) . .
C14 Ir2 C12 63.4(6) . .
C16 Ir2 C13 62.8(6) . .
C15 Ir2 C13 63.4(6) . .
C14 Ir2 C13 37.5(5) . .
C12 Ir2 C13 37.2(5) . .
C16 Ir2 Se2 150.6(5) . .
C15 Ir2 Se2 114.1(4) . .
C14 Ir2 Se2 101.6(5) . .
C12 Ir2 Se2 159.5(4) . .
C13 Ir2 Se2 122.5(4) . .
C16 Ir2 Se1 103.4(4) . .
C15 Ir2 Se1 124.1(5) . .
C14 Ir2 Se1 162.7(5) . .
C12 Ir2 Se1 115.0(4) . .
C13 Ir2 Se1 149.4(4) . .
Se2 Ir2 Se1 83.55(5) . .
C16 Ir2 Ir1 149.9(4) . .
C15 Ir2 Ir1 170.2(4) . .
C14 Ir2 Ir1 140.0(5) . .
C12 Ir2 Ir1 125.7(4) . .
C13 Ir2 Ir1 122.1(4) . .
Se2 Ir2 Ir1 56.22(4) . .
Se1 Ir2 Ir1 56.24(4) . .
C1 Se1 Ir2 102.0(4) . .
C1 Se1 Ir1 96.1(4) . .
Ir2 Se1 Ir1 69.54(4) . .
C2 Se2 Ir2 102.9(4) . .
C2 Se2 Ir1 96.7(4) . .
Ir2 Se2 Ir1 69.58(5) . .
C1 B4 B9 101.7(13) . .
C1 B4 B5 60.6(9) . .
B9 B4 B5 57.4(9) . .
C1 B4 B8 102.0(12) . .
B9 B4 B8 57.4(10) . .
B5 B4 B8 104.8(12) . .
C1 B4 H4 116.7 . .
B9 B4 H4 141.1 . .
B5 B4 H4 137.4 . .
B8 B4 H4 116.5 . .
C1 B4 H1 103(10) . .
B9 B4 H1 89(10) . .
B5 B4 H1 134(10) . .
B8 B4 H1 33(10) . .
H4 B4 H1 88.6 . .
B9 B5 B10 62.4(11) . .
B9 B5 C1 99.3(11) . .
B10 B5 C1 102.4(11) . .
B9 B5 B4 60.2(10) . .
B10 B5 B4 110.4(12) . .
C1 B5 B4 54.5(8) . .
B9 B5 B6 107.8(12) . .
B10 B5 B6 58.3(9) . .
C1 B5 B6 60.2(8) . .
B4 B5 B6 108.1(10) . .
B9 B5 H5 123.2 . .
B10 B5 H5 121.5 . .
C1 B5 H5 128.6 . .
B4 B5 H5 121.3 . .
B6 B5 H5 121.0 . .
O1 B6 B10 136.6(13) . .
O1 B6 B11 128.3(15) . .
B10 B6 B11 62.5(9) . .
O1 B6 C2 118.6(11) . .
B10 B6 C2 102.3(10) . .
B11 B6 C2 57.4(8) . .
O1 B6 C1 115.3(12) . .
B10 B6 C1 100.2(11) . .
B11 B6 C1 100.9(11) . .
C2 B6 C1 53.3(7) . .
O1 B6 B5 121.9(13) . .
B10 B6 B5 58.0(9) . .
B11 B6 B5 108.3(11) . .
C2 B6 B5 100.9(10) . .
C1 B6 B5 57.5(8) . .
C2 B7 B11 60.0(9) . .
C2 B7 B12 104.4(12) . .
B11 B7 B12 60.4(10) . .
C2 B7 B8 106.6(13) . .
B11 B7 B8 107.5(12) . .
B12 B7 B8 56.1(10) . .
C2 B7 H7 114.5 . .
B11 B7 H7 136.6 . .
B12 B7 H7 140.7 . .
B8 B7 H7 114.6 . .
B12 B8 B9 61.5(12) . .
B12 B8 B7 60.4(11) . .
B9 B8 B7 106.0(14) . .
B12 B8 B4 106.4(14) . .
B9 B8 B4 57.8(10) . .
B7 B8 B4 101.8(12) . .
B12 B8 H8 136.1 . .
B9 B8 H8 137.8 . .
B7 B8 H8 115.6 . .
B4 B8 H8 116.5 . .
B12 B8 H1 143(10) . .
B9 B8 H1 102(10) . .
B7 B8 H1 98(10) . .
B4 B8 H1 45(10) . .
H8 B8 H1 79.6 . .
B5 B9 B8 114.8(12) . .
B5 B9 B4 62.4(10) . .
B8 B9 B4 64.9(11) . .
B5 B9 B10 59.1(10) . .
B8 B9 B10 109.8(14) . .
B4 B9 B10 109.5(12) . .
B5 B9 B12 108.9(14) . .
B8 B9 B12 58.3(11) . .
B4 B9 B12 109.5(12) . .
B10 B9 B12 60.6(11) . .
B5 B9 H9 119.4 . .
B8 B9 H9 118.3 . .
B4 B9 H9 119.0 . .
B10 B9 H9 121.9 . .
B12 B9 H9 122.6 . .
B5 B10 B6 63.7(9) . .
B5 B10 B9 58.5(10) . .
B6 B10 B9 109.1(12) . .
B5 B10 B11 109.9(11) . .
B6 B10 B11 58.8(9) . .
B9 B10 B11 107.9(13) . .
B5 B10 B12 107.6(12) . .
B6 B10 B12 107.7(11) . .
B9 B10 B12 59.7(11) . .
B11 B10 B12 60.2(10) . .
B5 B10 H10 120.4 . .
B6 B10 H10 120.6 . .
B9 B10 H10 122.3 . .
B11 B10 H10 121.6 . .
B12 B10 H10 122.3 . .
C2 B11 B6 62.0(9) . .
C2 B11 B7 53.3(9) . .
B6 B11 B7 108.0(13) . .
C2 B11 B10 102.8(12) . .
B6 B11 B10 58.6(9) . .
B7 B11 B10 107.9(13) . .
C2 B11 B12 99.6(13) . .
B6 B11 B12 107.4(13) . .
B7 B11 B12 60.7(10) . .
B10 B11 B12 59.9(10) . .
C2 B11 H11 127.7 . .
B6 B11 H11 120.2 . .
B7 B11 H11 122.4 . .
B10 B11 H11 122.9 . .
B12 B11 H11 123.7 . .
B8 B12 B9 60.2(11) . .
B8 B12 B10 110.6(14) . .
B9 B12 B10 59.7(10) . .
B8 B12 B11 112.4(12) . .
B9 B12 B11 107.6(13) . .
B10 B12 B11 59.9(10) . .
B8 B12 B7 63.4(11) . .
B9 B12 B7 107.3(13) . .
B10 B12 B7 106.5(11) . .
B11 B12 B7 58.9(9) . .
B8 B12 H12 117.9 . .
B9 B12 H12 122.8 . .
B10 B12 H12 122.0 . .
B11 B12 H12 121.0 . .
B7 B12 H12 122.3 . .
B6 O1 C3 118.1(13) . .
B6 O1 Ir1 112.7(8) . .
C3 O1 Ir1 128.1(10) . .
C2 C1 B4 115.8(11) . .
C2 C1 B5 112.2(10) . .
B4 C1 B5 64.9(9) . .
C2 C1 B6 62.4(8) . .
B4 C1 B6 118.9(10) . .
B5 C1 B6 62.4(8) . .
C2 C1 Se1 115.6(8) . .
B4 C1 Se1 118.8(10) . .
B5 C1 Se1 120.1(9) . .
B6 C1 Se1 113.0(8) . .
B7 C2 C1 113.4(12) . .
B7 C2 B11 66.7(10) . .
C1 C2 B11 112.5(10) . .
B7 C2 B6 118.2(11) . .
C1 C2 B6 64.4(8) . .
B11 C2 B6 60.6(9) . .
B7 C2 Se2 121.1(10) . .
C1 C2 Se2 114.4(8) . .
B11 C2 Se2 120.5(10) . .
B6 C2 Se2 112.3(8) . .
O1 C3 H3A 109.5 . .
O1 C3 H3B 109.5 . .
H3A C3 H3B 109.5 . .
O1 C3 H3C 109.5 . .
H3A C3 H3C 109.5 . .
H3B C3 H3C 109.5 . .
C5 C4 C11 124.3(15) . .
C5 C4 Ir1 71.5(8) . .
C11 C4 Ir1 114.3(10) . .
C5 C4 H4A 113.3 . .
C11 C4 H4A 113.3 . .
Ir1 C4 H4A 113.3 . .
C4 C5 C6 122.4(15) . .
C4 C5 Ir1 70.1(8) . .
C6 C5 Ir1 111.6(12) . .
C4 C5 H5A 114.9 . .
C6 C5 H5A 114.9 . .
Ir1 C5 H5A 114.9 . .
C5 C6 C7 116.9(16) . .
C5 C6 H6A 108.1 . .
C7 C6 H6A 108.1 . .
C5 C6 H6B 108.1 . .
C7 C6 H6B 108.1 . .
H6A C6 H6B 107.3 . .
C8 C7 C6 114.6(15) . .
C8 C7 H7A 108.6 . .
C6 C7 H7A 108.6 . .
C8 C7 H7B 108.6 . .
C6 C7 H7B 108.6 . .
H7A C7 H7B 107.6 . .
C9 C8 C7 125.2(15) . .
C9 C8 Ir1 70.1(8) . .
C7 C8 Ir1 112.6(12) . .
C9 C8 H8A 113.7 . .
C7 C8 H8A 113.7 . .
Ir1 C8 H8A 113.7 . .
C8 C9 C10 119.0(15) . .
C8 C9 Ir1 71.5(8) . .
C10 C9 Ir1 113.7(11) . .
C8 C9 H9A 115.2 . .
C10 C9 H9A 115.2 . .
Ir1 C9 H9A 115.2 . .
C11 C10 C9 113.8(13) . .
C11 C10 H10A 108.8 . .
C9 C10 H10A 108.8 . .
C11 C10 H10B 108.8 . .
C9 C10 H10B 108.8 . .
H10A C10 H10B 107.7 . .
C10 C11 C4 113.5(13) . .
C10 C11 H11A 108.9 . .
C4 C11 H11A 108.9 . .
C10 C11 H11B 108.9 . .
C4 C11 H11B 108.9 . .
H11A C11 H11B 107.7 . .
C16 C12 C13 107.6(13) . .
C16 C12 C17 126.9(18) . .
C13 C12 C17 125.2(17) . .
C16 C12 Ir2 68.8(8) . .
C13 C12 Ir2 72.0(8) . .
C17 C12 Ir2 130.0(12) . .
C12 C13 C14 109.2(14) . .
C12 C13 C18 127.3(16) . .
C14 C13 C18 123.4(16) . .
C12 C13 Ir2 70.8(7) . .
C14 C13 Ir2 70.1(8) . .
C18 C13 Ir2 126.3(11) . .
C13 C14 C15 107.0(14) . .
C13 C14 C19 127.6(18) . .
C15 C14 C19 125.1(18) . .
C13 C14 Ir2 72.4(8) . .
C15 C14 Ir2 69.2(8) . .
C19 C14 Ir2 128.4(12) . .
C16 C15 C14 107.1(13) . .
C16 C15 C20 128.0(19) . .
C14 C15 C20 124.9(18) . .
C16 C15 Ir2 70.3(8) . .
C14 C15 Ir2 72.0(8) . .
C20 C15 Ir2 124.7(11) . .
C12 C16 C15 109.1(14) . .
C12 C16 C21 123.7(17) . .
C15 C16 C21 127.0(17) . .
C12 C16 Ir2 73.5(9) . .
C15 C16 Ir2 71.0(9) . .
C21 C16 Ir2 125.8(11) . .
C12 C17 H17A 109.5 . .
C12 C17 H17B 109.5 . .
H17A C17 H17B 109.5 . .
C12 C17 H17C 109.5 . .
H17A C17 H17C 109.5 . .
H17B C17 H17C 109.5 . .
C13 C18 H18A 109.5 . .
C13 C18 H18B 109.5 . .
H18A C18 H18B 109.5 . .
C13 C18 H18C 109.5 . .
H18A C18 H18C 109.5 . .
H18B C18 H18C 109.5 . .
C14 C19 H19A 109.5 . .
C14 C19 H19B 109.5 . .
H19A C19 H19B 109.5 . .
C14 C19 H19C 109.5 . .
H19A C19 H19C 109.5 . .
H19B C19 H19C 109.5 . .
C15 C20 H20A 109.5 . .
C15 C20 H20B 109.5 . .
H20A C20 H20B 109.5 . .
C15 C20 H20C 109.5 . .
H20A C20 H20C 109.5 . .
H20B C20 H20C 109.5 . .
C16 C21 H21A 109.5 . .
C16 C21 H21B 109.5 . .
H21A C21 H21B 109.5 . .
C16 C21 H21C 109.5 . .
H21A C21 H21C 109.5 . .
H21B C21 H21C 109.5 . .
C27 C22 C23 124.7(18) . .
C27 C22 H22 117.6 . .
C23 C22 H22 117.6 . .
C22 C23 C24 113.9(14) . .
C22 C23 H23 123.0 . .
C24 C23 H23 123.0 . .
C25 C24 C23 122.6(12) . .
C25 C24 H24 118.7 . .
C23 C24 H24 118.7 . .
C24 C25 C26 122.3(12) . .
C24 C25 H25 118.8 . .
C26 C25 H25 118.8 . .
C25 C26 C27 115.9(14) . .
C25 C26 H26 122.0 . .
C27 C26 H26 122.0 . .
C22 C27 C26 120.5(18) . .
C22 C27 H27 119.7 . .
C26 C27 H27 119.7 . .
C30 C28 C29 122.1(12) 3_657 .
C30 C28 H28 119.0 3_657 .
C29 C28 H28 119.0 . .
C30 C29 C28 115.5(11) . .
C30 C29 H29 122.3 . .
C28 C29 H29 122.3 . .
C28 C30 C29 122.4(13) 3_657 .
C28 C30 H30 118.8 3_657 .
C29 C30 H30 118.8 . .
C32 C31 C33 125.2(13) . 3_667
C32 C31 H31 117.4 . .
C33 C31 H31 117.4 3_667 .
C31 C32 C33 115.3(13) . .
C31 C32 H32 122.4 . .
C33 C32 H32 122.4 . .
C31 C33 C32 119.6(13) 3_667 .
C31 C33 H33 120.2 3_667 .
C32 C33 H33 120.2 . .

loop_
_geom_bond_atom_site_label_1
_geom_bond_atom_site_label_2
_geom_bond_distance
_geom_bond_site_symmetry_2
Ir1 C4 2.133(13) .
Ir1 C9 2.143(14) .
Ir1 C5 2.150(14) .
Ir1 C8 2.160(13) .
Ir1 O1 2.423(9) .
Ir1 Se2 2.4910(17) .
Ir1 Se1 2.4922(19) .
Ir1 Ir2 2.8087(13) .
Ir2 C16 2.140(15) .
Ir2 C15 2.150(13) .
Ir2 C14 2.187(14) .
Ir2 C12 2.201(13) .
Ir2 C13 2.217(12) .
Ir2 Se2 2.431(2) .
Ir2 Se1 2.4323(19) .
Se1 C1 1.947(12) .
Se2 C2 1.938(12) .
B4 C1 1.63(2) .
B4 B9 1.78(3) .
B4 B5 1.81(2) .
B4 B8 1.90(3) .
B4 H4 1.1000 .
B4 H1 1.4(2) .
B5 B9 1.73(2) .
B5 B10 1.74(2) .
B5 C1 1.746(17) .
B5 B6 1.84(2) .
B5 H5 1.1000 .
B6 O1 1.366(16) .
B6 B10 1.74(2) .
B6 B11 1.74(2) .
B6 C2 1.767(19) .
B6 C1 1.80(2) .
B7 C2 1.56(2) .
B7 B11 1.79(2) .
B7 B12 1.82(2) .
B7 B8 1.87(3) .
B7 H7 1.1000 .
B8 B12 1.74(3) .
B8 B9 1.77(3) .
B8 H8 1.1000 .
B8 H1 1.1(2) .
B9 B10 1.79(3) .
B9 B12 1.79(3) .
B9 H9 1.1000 .
B10 B11 1.81(2) .
B10 B12 1.81(3) .
B10 H10 1.1000 .
B11 C2 1.69(2) .
B11 B12 1.81(3) .
B11 H11 1.1000 .
B12 H12 1.1000 .
O1 C3 1.409(17) .
C1 C2 1.598(18) .
C3 H3A 0.9600 .
C3 H3B 0.9600 .
C3 H3C 0.9600 .
C4 C5 1.410(19) .
C4 C11 1.527(19) .
C4 H4A 0.9800 .
C5 C6 1.49(2) .
C5 H5A 0.9800 .
C6 C7 1.52(2) .
C6 H6A 0.9700 .
C6 H6B 0.9700 .
C7 C8 1.46(2) .
C7 H7A 0.9700 .
C7 H7B 0.9700 .
C8 C9 1.416(19) .
C8 H8A 0.9800 .
C9 C10 1.56(2) .
C9 H9A 0.9800 .
C10 C11 1.52(2) .
C10 H10A 0.9700 .
C10 H10B 0.9700 .
C11 H11A 0.9700 .
C11 H11B 0.9700 .
C12 C16 1.40(2) .
C12 C13 1.41(2) .
C12 C17 1.46(2) .
C13 C14 1.42(2) .
C13 C18 1.48(2) .
C14 C15 1.44(2) .
C14 C19 1.45(2) .
C15 C16 1.42(2) .
C15 C20 1.50(2) .
C16 C21 1.49(2) .
C17 H17A 0.9600 .
C17 H17B 0.9600 .
C17 H17C 0.9600 .
C18 H18A 0.9600 .
C18 H18B 0.9600 .
C18 H18C 0.9600 .
C19 H19A 0.9600 .
C19 H19B 0.9600 .
C19 H19C 0.9600 .
C20 H20A 0.9600 .
C20 H20B 0.9600 .
C20 H20C 0.9600 .
C21 H21A 0.9600 .
C21 H21B 0.9600 .
C21 H21C 0.9600 .
C22 C27 1.352(10) .
C22 C23 1.361(10) .
C22 H22 0.9300 .
C23 C24 1.375(9) .
C23 H23 0.9300 .
C24 C25 1.353(9) .
C24 H24 0.9300 .
C25 C26 1.368(9) .
C25 H25 0.9300 .
C26 C27 1.372(10) .
C26 H26 0.9300 .
C27 H27 0.9300 .
C28 C30 1.360(7) 3_657
C28 C29 1.363(7) .
C28 H28 0.9300 .
C29 C30 1.361(7) .
C29 H29 0.9300 .
C30 C28 1.360(7) 3_657
C30 H30 0.9300 .
C31 C32 1.355(7) .
C31 C33 1.356(7) 3_667
C31 H31 0.9300 .
C32 C33 1.367(7) .
C32 H32 0.9300 .
C33 C31 1.356(7) 3_667
C33 H33 0.9300 .
